data_4034297
loop_
_publ_author_name
'Wu, Zhaodi'
'Zhang, Xiaotian'
'Al Anbari, Weaam Hasan'
'Zhang, Mi'
'Chen, Xia'
'Luo, Zengwei'
'Li, Xiao-Nian'
'Chen, Chunmei'
'Liu, Junjun'
'Wang, Jianping'
'Zhu, Hucheng'
'Zhang, Yonghui'

_publ_section_title
;
 Amiaspochalasins A-H, Undescribed Aspochalasins with a C-21 Ester
 Carbonyl from Aspergillus micronesiensis.
;
_journal_issue 9
_journal_name_full 'The Journal of organic chemistry'
_journal_page_first 5483
_journal_page_last 5491
_journal_paper_doi 10.1021/acs.joc.9b00440
_journal_volume 84
_journal_year 2019
_chemical_absolute_configuration ad
_chemical_formula_moiety 'C24 H35 N O4'
_chemical_formula_sum 'C24 H35 N O4'
_chemical_formula_weight 401.53
_chemical_name_common zyh_wzd3651
_space_group_crystal_system orthorhombic
_space_group_IT_number 18
_space_group_name_Hall 'P 2 2ab'
_space_group_name_H-M_alt 'P 21 21 2'
_atom_sites_solution_hydrogens geom
_cell_angle_alpha 90
_cell_angle_beta 90
_cell_angle_gamma 90
_cell_formula_units_Z 16
_cell_length_a 19.6655(19)
_cell_length_b 38.468(4)
_cell_length_c 12.8796(10)
_cell_measurement_reflns_used 9733
_cell_measurement_temperature 100.(2)
_cell_measurement_theta_max 71.8914
_cell_measurement_theta_min 2.5234
_cell_volume 9743.3(16)
_computing_cell_refinement 'SAINT V8.38A (Bruker AXS Inc., 2017)'
_computing_data_collection 'Bruker Instrument Service vV6.2.9'
_computing_data_reduction 'SAINT V8.38A (Bruker AXS Inc., 2017)'
_computing_molecular_graphics 'shelXle (C.B. Huebschle, rev 882)'
_computing_structure_refinement 'SHELXL-2017/1 (Sheldrick, 2017)'
_computing_structure_solution 'SHELXT 2014/5 (Sheldrick, 2014)'
_diffrn_ambient_temperature 100.(2)
_diffrn_detector_area_resol_mean 7.3910
_diffrn_measured_fraction_theta_full 0.999
_diffrn_measured_fraction_theta_max 0.999
_diffrn_measurement_device_type 'Bruker D8 VENTURE PHOTON II'
_diffrn_radiation_monochromator 'Helixos MX multilayer Optic'
_diffrn_radiation_type 'Cu K\a'
_diffrn_radiation_wavelength 1.54178
_diffrn_reflns_av_R_equivalents 0.0578
_diffrn_reflns_av_unetI/netI 0.0380
_diffrn_reflns_limit_h_max 24
_diffrn_reflns_limit_h_min -24
_diffrn_reflns_limit_k_max 47
_diffrn_reflns_limit_k_min -47
_diffrn_reflns_limit_l_max 11
_diffrn_reflns_limit_l_min -15
_diffrn_reflns_number 89684
_diffrn_reflns_theta_full 72.30
_diffrn_reflns_theta_max 72.30
_diffrn_reflns_theta_min 2.30
_diffrn_source 'Ius Diamond'
_diffrn_source_type Microfocus
_exptl_absorpt_coefficient_mu 0.586
_exptl_absorpt_correction_T_max 0.88
_exptl_absorpt_correction_T_min 0.75
_exptl_absorpt_correction_type multi-scan
_exptl_absorpt_process_details
;
SADABS-2016/2 - Bruker AXS area detector scaling and absorption correction
;
_exptl_crystal_colour 'translucent light colourless'
_exptl_crystal_density_diffrn 1.095
_exptl_crystal_density_method 'not measured'
_exptl_crystal_description prism
_exptl_crystal_F_000 3488
_exptl_crystal_size_max 0.360
_exptl_crystal_size_mid 0.220
_exptl_crystal_size_min 0.220
_refine_diff_density_max 0.423
_refine_diff_density_min -0.231
_refine_ls_abs_structure_details
;

Flack x determined using 5784 quotients [(I+)-(I-)]/[(I+)+(I-)]
(Parsons, Flack and Wagner, Acta Cryst. B69 (2013) 249-259).
;
_refine_ls_abs_structure_Flack -0.03(6)
_refine_ls_extinction_method none
_refine_ls_goodness_of_fit_ref 0.967
_refine_ls_hydrogen_treatment constr
_refine_ls_matrix_type full
_refine_ls_number_parameters 1069
_refine_ls_number_reflns 19205
_refine_ls_number_restraints 0
_refine_ls_restrained_S_all 0.967
_refine_ls_R_factor_all 0.0742
_refine_ls_R_factor_gt 0.0619
_refine_ls_shift/su_max 0.000
_refine_ls_shift/su_mean 0.000
_refine_ls_structure_factor_coef Fsqd
_refine_ls_weighting_details 'w=1/[\s^2^(Fo^2^)+(0.1382P)^2^+1.5050P] where P=(Fo^2^+2Fc^2^)/3'
_refine_ls_weighting_scheme calc
_refine_ls_wR_factor_gt 0.1828
_refine_ls_wR_factor_ref 0.1987
_reflns_number_gt 15691
_reflns_number_total 19205
_reflns_threshold_expression 'I > 2\s(I)'
_cod_data_source_file jo9b00440_si_003.cif
_cod_data_source_block zyh_wzd3651
_cod_depositor_comments
;
The following automatic conversions were performed:

data item '_exptl_absorpt_correction_type' value 'Multi-Scan' was
changed to 'multi-scan' in accordance with the
/home/data/users/saulius/crontab/automatic-downloads/current/ACS/lib/dictionaries/cif_core.dic
dictionary named 'cif_core.dic' version 2.4.2 last updated on
2011-04-26.

Automatic conversion script
Id: cif_fix_values 6909 2019-04-08 15:41:33Z antanas 
;
_cod_original_cell_volume 9743.3(15)
_cod_database_code 4034297
_platon_squeeze_void_probe_radius 1.20

loop_
_space_group_symop_operation_xyz
'x, y, z'
'x+1/2, -y+1/2, -z'
'-x+1/2, y+1/2, -z'
'-x, -y, z'

loop_
_atom_site_type_symbol
_atom_site_label
_atom_site_fract_x
_atom_site_fract_y
_atom_site_fract_z
_atom_site_U_iso_or_equiv
_atom_site_adp_type
_atom_site_calc_flag
_atom_site_refinement_flags_adp
_atom_site_refinement_flags_posn
_atom_site_occupancy
N N1 0.67250(18) 0.34542(10) 0.2456(2) 0.0472(7) Uani d . . 1
H H1A 0.715776 0.341094 0.233985 0.057 Uiso calc U R 1
O O1 0.44872(19) 0.36351(10) 0.7705(2) 0.0632(8) Uani d . . 1
H H1B 0.43087 0.345107 0.748425 0.095 Uiso calc U R 1
O O2 0.68879(15) 0.37053(8) 0.40310(19) 0.0509(7) Uani d . . 1
N N2 0.1992(2) 0.44263(10) 0.9170(3) 0.0533(8) Uani d . . 1
H H2A 0.178351 0.462301 0.902784 0.064 Uiso calc U R 1
O O3 0.55200(14) 0.34736(8) 0.41676(18) 0.0457(6) Uani d . . 1
O O4 0.43987(16) 0.35152(9) 0.3821(2) 0.0572(7) Uani d . . 1
N N4 0.28300(16) 0.19143(8) 0.5841(2) 0.0402(6) Uani d . . 1
H H4A 0.259036 0.17259 0.571435 0.048 Uiso calc U R 1
O O5 0.15155(18) 0.43479(8) 1.0771(2) 0.0607(8) Uani d . . 1
O O6 0.27193(15) 0.39467(8) 1.08774(19) 0.0478(6) Uani d . . 1
O O7 0.33113(16) 0.34557(9) 1.0590(2) 0.0554(7) Uani d . . 1
O O8 0.30268(19) 0.34876(11) 1.4488(2) 0.0672(9) Uani d . . 1
H H8A 0.34328 0.35136 1.430042 0.101 Uiso calc U R 1
O O10 0.7788(2) 0.43026(10) 0.9448(2) 0.0675(9) Uani d . . 1
O O11 0.7593(3) 0.37456(12) 0.9915(3) 0.0960(15) Uani d . . 1
O O12 0.8598(2) 0.48993(9) 0.9135(2) 0.0645(8) Uani d . . 1
O O13 0.33101(13) 0.25037(7) 0.75317(17) 0.0417(5) Uani d . . 1
O O15 0.4049(2) 0.28623(9) 1.1096(2) 0.0646(9) Uani d . . 1
H H15A 0.384541 0.304735 1.094404 0.097 Uiso calc U R 1
O O16 0.39102(17) 0.29894(8) 0.7183(2) 0.0533(7) Uani d . . 1
N N3 0.8422(2) 0.49078(10) 1.0894(3) 0.0565(9) Uani d . . 1
H H3A 0.846503 0.513418 1.096736 0.068 Uiso calc U R 1
C C1 0.6909(3) 0.29031(18) 0.0007(4) 0.0780(15) Uani d . . 1
H H19 0.728028 0.276915 -0.030635 0.117 Uiso calc U R 1
H H18 0.703067 0.315021 0.001513 0.117 Uiso calc U R 1
H H1 0.649336 0.28704 -0.040008 0.117 Uiso calc U R 1
C C2 0.6792(3) 0.27788(15) 0.1109(4) 0.0694(13) Uani d . . 1
H H23 0.720132 0.28399 0.153191 0.083 Uiso calc U R 1
C C3 0.6163(3) 0.29584(14) 0.1604(4) 0.0656(12) Uani d . . 1
H H17 0.576008 0.290227 0.117456 0.079 Uiso calc U R 1
H H24 0.60877 0.285505 0.229841 0.079 Uiso calc U R 1
C C4 0.6197(2) 0.33494(12) 0.1727(3) 0.0532(10) Uani d . . 1
H H16 0.628772 0.345828 0.103597 0.064 Uiso calc U R 1
C C5 0.5532(2) 0.35058(12) 0.2193(3) 0.0468(9) Uani d . . 1
H H25 0.519703 0.331439 0.231487 0.056 Uiso calc U R 1
C C6 0.5741(2) 0.36664(11) 0.3253(3) 0.0447(8) Uani d . . 1
C C7 0.5516(2) 0.40489(11) 0.3340(3) 0.0505(9) Uani d . . 1
H H29 0.50097 0.405021 0.326389 0.061 Uiso calc U R 1
C C8 0.5668(3) 0.42096(11) 0.4384(3) 0.0531(10) Uani d . . 1
H H7 0.613041 0.422032 0.459656 0.064 Uiso calc U R 1
C C9 0.5196(3) 0.43387(13) 0.5033(4) 0.0617(11) Uani d . . 1
O O9 0.7061(3) 0.37886(10) 0.6133(2) 0.0787(11) Uani d . . 1
H H9A 0.69747 0.377044 0.549668 0.118 Uiso calc U R 1
C C10 0.5402(3) 0.44865(13) 0.6086(4) 0.0627(12) Uani d . . 1
H H33 0.530333 0.473882 0.608528 0.075 Uiso calc U R 1
H H6 0.590051 0.445939 0.61625 0.075 Uiso calc U R 1
C C11 0.5056(3) 0.43229(15) 0.7052(4) 0.0675(13) Uani d . . 1
H H4 0.498638 0.450869 0.757315 0.081 Uiso calc U R 1
H H5 0.460088 0.42382 0.684208 0.081 Uiso calc U R 1
C C12 0.5430(3) 0.40258(15) 0.7572(3) 0.0662(13) Uani d . . 1
H H3 0.541339 0.406348 0.833226 0.079 Uiso calc U R 1
H H2 0.591383 0.403761 0.736118 0.079 Uiso calc U R 1
C C13 0.5798(3) 0.42354(13) 0.2399(4) 0.0609(11) Uani d . . 1
H H8 0.607444 0.443654 0.246885 0.073 Uiso calc U R 1
C C14 0.5642(3) 0.41054(15) 0.1460(4) 0.0651(12) Uani d . . 1
O O14 0.30930(14) 0.17802(7) 0.75218(19) 0.0460(6) Uani d . . 1
C C15 0.5216(3) 0.37761(13) 0.1447(3) 0.0567(10) Uani d . . 1
H H12 0.476533 0.384024 0.175001 0.068 Uiso calc U R 1
C C16 0.5068(3) 0.36180(16) 0.0378(3) 0.0664(13) Uani d . . 1
H H9 0.479324 0.37808 -0.003026 0.1 Uiso calc U R 1
H H10 0.481832 0.339944 0.04648 0.1 Uiso calc U R 1
H H11 0.549729 0.357275 0.001624 0.1 Uiso calc U R 1
C C17 0.6519(2) 0.36169(10) 0.3295(3) 0.0445(8) Uani d . . 1
C C18 0.4862(2) 0.34875(12) 0.4444(3) 0.0486(9) Uani d . . 1
C C19 0.4756(2) 0.34860(12) 0.5574(3) 0.0509(9) Uani d . . 1
H H13 0.432523 0.342056 0.584288 0.061 Uiso calc U R 1
C C20 0.5248(2) 0.35738(12) 0.6227(3) 0.0522(9) Uani d . . 1
H H14 0.569534 0.358494 0.595054 0.063 Uiso calc U R 1
C C21 0.5170(2) 0.36565(14) 0.7347(3) 0.0574(10) Uani d . . 1
H H15 0.545137 0.34884 0.77552 0.069 Uiso calc U R 1
C C22 0.6698(3) 0.23931(17) 0.1150(5) 0.0819(16) Uani d . . 1
H H21 0.631689 0.232628 0.070289 0.123 Uiso calc U R 1
H H20 0.660257 0.232206 0.186627 0.123 Uiso calc U R 1
H H22 0.71139 0.227815 0.090859 0.123 Uiso calc U R 1
C C23 0.5882(4) 0.42729(18) 0.0465(4) 0.0846(18) Uani d . . 1
H H26 0.614681 0.448154 0.062835 0.127 Uiso calc U R 1
H H27 0.548696 0.433744 0.004216 0.127 Uiso calc U R 1
H H28 0.616605 0.410853 0.00789 0.127 Uiso calc U R 1
C C24 0.4444(3) 0.4357(2) 0.4811(5) 0.087(2) Uani d . . 1
H H32 0.436148 0.430074 0.407993 0.131 Uiso calc U R 1
H H31 0.427749 0.459197 0.495793 0.131 Uiso calc U R 1
H H30 0.420317 0.418961 0.525266 0.131 Uiso calc U R 1
C C25 0.1883(3) 0.36831(15) 1.4325(3) 0.0634(12) Uani d . . 1
H H66 0.160033 0.387246 1.40335 0.076 Uiso calc U R 1
H H34 0.183045 0.369072 1.508939 0.076 Uiso calc U R 1
C C26 0.2623(3) 0.37601(14) 1.4067(3) 0.0597(11) Uani d . . 1
H H51 0.275161 0.397983 1.443307 0.072 Uiso calc U R 1
C C27 0.2726(2) 0.38168(13) 1.2942(3) 0.0530(10) Uani d . . 1
H H52 0.245166 0.399087 1.262703 0.064 Uiso calc U R 1
C C28 0.3159(2) 0.36507(13) 1.2320(3) 0.0523(9) Uani d . . 1
H H53 0.35149 0.351534 1.261292 0.063 Uiso calc U R 1
C C29 0.3092(2) 0.36751(12) 1.1191(3) 0.0497(9) Uani d . . 1
C C30 0.2265(2) 0.39064(10) 0.9996(3) 0.0441(8) Uani d . . 1
C C31 0.2619(2) 0.39053(11) 0.8918(3) 0.0465(8) Uani d . . 1
H H50 0.311876 0.387446 0.902211 0.056 Uiso calc U R 1
C C32 0.2488(3) 0.42740(12) 0.8466(3) 0.0561(11) Uani d . . 1
H H62 0.228576 0.425319 0.775625 0.067 Uiso calc U R 1
C C33 0.3122(3) 0.44912(14) 0.8415(4) 0.0717(14) Uani d . . 1
H H54 0.346395 0.436441 0.799747 0.086 Uiso calc U R 1
H H55 0.330596 0.451447 0.912701 0.086 Uiso calc U R 1
C C34 0.3038(4) 0.48593(16) 0.7952(6) 0.091(2) Uani d . . 1
H H58 0.2644 0.497197 0.830813 0.109 Uiso calc U R 1
C C35 0.3671(5) 0.5074(2) 0.8197(8) 0.124(3) Uani d . . 1
H H56 0.405886 0.498344 0.780318 0.186 Uiso calc U R 1
H H57 0.376983 0.506001 0.894197 0.186 Uiso calc U R 1
H H35 0.359154 0.53173 0.800428 0.186 Uiso calc U R 1
C C36 0.1595(3) 0.33350(15) 1.3937(3) 0.0638(12) Uani d . . 1
H H65 0.130638 0.323687 1.449495 0.077 Uiso calc U R 1
H H36 0.198077 0.317341 1.383567 0.077 Uiso calc U R 1
C C37 0.1173(2) 0.33388(15) 1.2928(3) 0.0602(11) Uani d . . 1
H H37 0.086016 0.313726 1.294599 0.072 Uiso calc U R 1
H H64 0.08891 0.355129 1.293158 0.072 Uiso calc U R 1
C C38 0.1555(2) 0.33278(12) 1.1915(3) 0.0525(9) Uani d . . 1
C C39 0.2008(3) 0.30141(13) 1.1792(4) 0.0629(11) Uani d . . 1
H H40 0.214352 0.299093 1.106319 0.094 Uiso calc U R 1
H H39 0.176151 0.280517 1.200969 0.094 Uiso calc U R 1
H H38 0.241487 0.304252 1.222443 0.094 Uiso calc U R 1
C C40 0.1459(2) 0.35726(11) 1.1187(3) 0.0493(9) Uani d . . 1
H H63 0.114928 0.375427 1.134715 0.059 Uiso calc U R 1
C C41 0.1796(2) 0.35855(11) 1.0144(3) 0.0483(9) Uani d . . 1
H H41 0.208794 0.33738 1.008452 0.058 Uiso calc U R 1
C C42 0.1316(2) 0.35858(12) 0.9215(3) 0.0552(10) Uani d . . 1
H H42 0.083668 0.357857 0.930988 0.066 Uiso calc U R 1
C C43 0.1584(3) 0.35965(13) 0.8273(3) 0.0591(11) Uani d . . 1
C C44 0.1151(3) 0.3598(2) 0.7294(4) 0.0844(18) Uani d . . 1
H H43 0.067512 0.355568 0.747847 0.127 Uiso calc U R 1
H H45 0.130962 0.341593 0.682191 0.127 Uiso calc U R 1
H H44 0.119045 0.382515 0.695213 0.127 Uiso calc U R 1
C C45 0.2355(3) 0.36087(12) 0.8219(3) 0.0546(10) Uani d . . 1
H H49 0.252278 0.338689 0.853258 0.066 Uiso calc U R 1
C C46 0.2669(3) 0.36313(15) 0.7123(3) 0.0660(12) Uani d . . 1
H H46 0.254319 0.342428 0.672307 0.099 Uiso calc U R 1
H H47 0.316565 0.36444 0.717956 0.099 Uiso calc U R 1
H H48 0.249885 0.383939 0.676952 0.099 Uiso calc U R 1
C C47 0.1873(2) 0.42513(11) 1.0036(3) 0.0485(9) Uani d . . 1
C C48 0.2876(7) 0.4842(2) 0.6816(6) 0.128(4) Uani d . . 1
H H59 0.28754 0.507711 0.652416 0.192 Uiso calc U R 1
H H61 0.242659 0.473636 0.672051 0.192 Uiso calc U R 1
H H60 0.321936 0.470067 0.6461 0.192 Uiso calc U R 1
C C49 0.8055(4) 0.41602(19) 0.5722(4) 0.0825(17) Uani d . . 1
H H84 0.794869 0.415137 0.497122 0.099 Uiso calc U R 1
H H67 0.823276 0.439549 0.587372 0.099 Uiso calc U R 1
C C50 0.7393(3) 0.41119(15) 0.6324(4) 0.0716(14) Uani d . . 1
H H93 0.707599 0.430059 0.60997 0.086 Uiso calc U R 1
C C51 0.7501(3) 0.41523(14) 0.7460(4) 0.0669(13) Uani d . . 1
H H94 0.771927 0.436009 0.767832 0.08 Uiso calc U R 1
C C52 0.7328(3) 0.39330(16) 0.8199(4) 0.0740(14) Uani d . . 1
H H95 0.703917 0.37427 0.80346 0.089 Uiso calc U R 1
C C53 0.7568(4) 0.39746(15) 0.9268(4) 0.0759(15) Uani d . . 1
C C54 0.8379(3) 0.43601(12) 1.0113(3) 0.0580(11) Uani d . . 1
C C55 0.8246(3) 0.43104(13) 1.1294(3) 0.0633(12) Uani d . . 1
H H97 0.778247 0.421029 1.140172 0.076 Uiso calc U R 1
C C56 0.8279(3) 0.46802(13) 1.1769(3) 0.0634(12) Uani d . . 1
H H98 0.866283 0.469256 1.227748 0.076 Uiso calc U R 1
C C57 0.7624(4) 0.47738(18) 1.2306(5) 0.0871(18) Uani d . . 1
H H75 0.753568 0.459835 1.28513 0.104 Uiso calc U R 1
H H74 0.725062 0.4757 1.179273 0.104 Uiso calc U R 1
C C58 0.7595(5) 0.5143(2) 1.2817(7) 0.118(3) Uani d . . 1
H H71 0.7695 0.531645 1.225985 0.142 Uiso calc U R 1
C C59 0.6864(7) 0.5204(3) 1.3175(12) 0.199(8) Uani d . . 1
H H72 0.655916 0.519837 1.257302 0.298 Uiso calc U R 1
H H73 0.683173 0.543124 1.35148 0.298 Uiso calc U R 1
H H68 0.673204 0.502147 1.366622 0.298 Uiso calc U R 1
C C60 0.8169(8) 0.5174(3) 1.3648(8) 0.158(5) Uani d . . 1
H H99 0.808718 0.500691 1.420708 0.237 Uiso calc U R 1
H H69 0.817122 0.541047 1.393384 0.237 Uiso calc U R 1
H H70 0.861028 0.512585 1.332404 0.237 Uiso calc U R 1
C C61 0.8786(3) 0.40676(14) 1.1784(4) 0.0705(14) Uani d . . 1
H H76 0.871608 0.383348 1.14633 0.085 Uiso calc U R 1
C C62 0.8652(4) 0.40230(17) 1.2962(4) 0.0822(17) Uani d . . 1
H H79 0.896406 0.384847 1.324501 0.123 Uiso calc U R 1
H H78 0.818171 0.394696 1.307064 0.123 Uiso calc U R 1
H H77 0.872533 0.424548 1.331555 0.123 Uiso calc U R 1
C C63 0.9482(3) 0.41839(16) 1.1462(4) 0.0747(15) Uani d . . 1
C C64 1.0021(4) 0.4251(2) 1.2253(4) 0.093(2) Uani d . . 1
H H81 1.044093 0.432313 1.190329 0.14 Uiso calc U R 1
H H80 1.010634 0.403819 1.265071 0.14 Uiso calc U R 1
H H82 0.987097 0.443567 1.2724 0.14 Uiso calc U R 1
C C65 0.9585(3) 0.42210(16) 1.0447(4) 0.0742(15) Uani d . . 1
H H96 1.001354 0.42929 1.018186 0.089 Uiso calc U R 1
C C96 0.4070(2) 0.25032(12) 0.4932(3) 0.0499(9) Uani d . . 1
H H96A 0.434742 0.268425 0.529451 0.06 Uiso calc U R 1
C C66 0.8993(3) 0.41440(15) 0.9728(4) 0.0692(14) Uani d . . 1
H H83 0.887208 0.389372 0.982747 0.083 Uiso calc U R 1
C C67 0.8611(4) 0.3901(2) 0.5941(4) 0.095(2) Uani d . . 1
H H85 0.883175 0.383988 0.527428 0.114 Uiso calc U R 1
H H86 0.839832 0.36861 0.621529 0.114 Uiso calc U R 1
C C68 0.9177(4) 0.4019(2) 0.6722(4) 0.094(2) Uani d . . 1
H H92 0.960955 0.390991 0.650319 0.113 Uiso calc U R 1
H H91 0.923452 0.427373 0.664337 0.113 Uiso calc U R 1
C C69 0.9083(4) 0.39452(17) 0.7851(4) 0.0799(17) Uani d . . 1
C C70 0.8946(5) 0.35737(17) 0.8075(5) 0.104(3) Uani d . . 1
H H88 0.897401 0.353378 0.882557 0.156 Uiso calc U R 1
H H87 0.928279 0.342894 0.771943 0.156 Uiso calc U R 1
H H89 0.848908 0.3513 0.782968 0.156 Uiso calc U R 1
C C71 0.9128(3) 0.41950(16) 0.8577(4) 0.0726(14) Uani d . . 1
H H90 0.925497 0.44212 0.835298 0.087 Uiso calc U R 1
C C72 0.8482(3) 0.47533(12) 0.9979(3) 0.0561(10) Uani d . . 1
C C73 0.1016(3) 0.23136(15) 0.4262(5) 0.0740(14) Uani d . . 1
H H105 0.106541 0.253972 0.391991 0.111 Uiso calc U R 1
H H104 0.085824 0.234831 0.497681 0.111 Uiso calc U R 1
H H100 0.068416 0.217239 0.388266 0.111 Uiso calc U R 1
C C74 0.1693(3) 0.21298(13) 0.4275(4) 0.0596(11) Uani d . . 1
H H103 0.164414 0.191109 0.468794 0.072 Uiso calc U R 1
C C75 0.2224(2) 0.23610(12) 0.4809(3) 0.0506(9) Uani d . . 1
H H128 0.231341 0.256349 0.435453 0.061 Uiso calc U R 1
H H129 0.202363 0.245087 0.546106 0.061 Uiso calc U R 1
C C76 0.2908(2) 0.21911(10) 0.5072(3) 0.0422(8) Uani d . . 1
H H106 0.311443 0.209338 0.442564 0.051 Uiso calc U R 1
C C77 0.34137(19) 0.24501(10) 0.5582(2) 0.0410(8) Uani d . . 1
H H127 0.318246 0.267975 0.567033 0.049 Uiso calc U R 1
C C78 0.35731(19) 0.22983(10) 0.6668(2) 0.0393(7) Uani d . . 1
C C79 0.3642(2) 0.27961(11) 0.7809(3) 0.0464(8) Uani d . . 1
C C80 0.3657(2) 0.28513(12) 0.8943(3) 0.0482(9) Uani d . . 1
H H119 0.374577 0.307558 0.922075 0.058 Uiso calc U R 1
C C81 0.3547(2) 0.25857(12) 0.9564(3) 0.0493(9) Uani d . . 1
H H118 0.336775 0.238077 0.925599 0.059 Uiso calc U R 1
C C82 0.3677(3) 0.25756(14) 1.0712(3) 0.0587(11) Uani d . . 1
H H120 0.322637 0.257357 1.107025 0.07 Uiso calc U R 1
C C83 0.4051(3) 0.22400(14) 1.1009(3) 0.0624(12) Uani d . . 1
H H121 0.402892 0.22141 1.177256 0.075 Uiso calc U R 1
H H101 0.380076 0.204165 1.07016 0.075 Uiso calc U R 1
C C84 0.1914(3) 0.20336(15) 0.3185(4) 0.0718(14) Uani d . . 1
H H102 0.155605 0.189605 0.285069 0.108 Uiso calc U R 1
H H130 0.233364 0.189669 0.321712 0.108 Uiso calc U R 1
H H131 0.199462 0.224574 0.278227 0.108 Uiso calc U R 1
C C85 0.31440(19) 0.19645(10) 0.6747(2) 0.0396(7) Uani d . . 1
C C86 0.3900(3) 0.26464(14) 0.3850(3) 0.0607(11) Uani d . . 1
H H108 0.431899 0.272075 0.350393 0.091 Uiso calc U R 1
H H107 0.359164 0.284539 0.391858 0.091 Uiso calc U R 1
H H109 0.367933 0.246457 0.343666 0.091 Uiso calc U R 1
C C87 0.4475(2) 0.21688(13) 0.4963(3) 0.0517(10) Uani d . . 1
C C88 0.4593(2) 0.20305(13) 0.5893(3) 0.0504(9) Uani d . . 1
H H110 0.482901 0.181626 0.596227 0.061 Uiso calc U R 1
C C89 0.43388(19) 0.22255(11) 0.6839(3) 0.0434(8) Uani d . . 1
H H123 0.457121 0.245674 0.683277 0.052 Uiso calc U R 1
C C90 0.4489(2) 0.20653(12) 0.7878(3) 0.0476(9) Uani d . . 1
H H122 0.430015 0.18423 0.801012 0.057 Uiso calc U R 1
C C91 0.4867(2) 0.22091(13) 0.8640(3) 0.0523(10) Uani d . . 1
C C92 0.5239(2) 0.25438(15) 0.8574(3) 0.0614(12) Uani d . . 1
H H111 0.519107 0.264034 0.787422 0.092 Uiso calc U R 1
H H113 0.572171 0.250451 0.872444 0.092 Uiso calc U R 1
H H112 0.505102 0.270751 0.908166 0.092 Uiso calc U R 1
C C93 0.4951(3) 0.20105(14) 0.9662(3) 0.0604(11) Uani d . . 1
H H114 0.542698 0.192761 0.970391 0.073 Uiso calc U R 1
H H115 0.465522 0.180249 0.963588 0.073 Uiso calc U R 1
C C94 0.4787(3) 0.22130(14) 1.0682(3) 0.0600(11) Uani d . . 1
H H117 0.504162 0.210144 1.125485 0.072 Uiso calc U R 1
H H116 0.496713 0.2452 1.06058 0.072 Uiso calc U R 1
C C95 0.4744(3) 0.20067(16) 0.3979(3) 0.0684(13) Uani d . . 1
H H124 0.496748 0.178575 0.414368 0.103 Uiso calc U R 1
H H126 0.507312 0.216438 0.365478 0.103 Uiso calc U R 1
H H125 0.436664 0.196468 0.349816 0.103 Uiso calc U R 1

loop_
_atom_site_aniso_label
_atom_site_aniso_U_11
_atom_site_aniso_U_22
_atom_site_aniso_U_33
_atom_site_aniso_U_12
_atom_site_aniso_U_13
_atom_site_aniso_U_23
N1 0.0536(18) 0.057(2) 0.0315(13) 0.0044(15) -0.0037(13) -0.0084(13)
O1 0.078(2) 0.068(2) 0.0436(14) -0.0139(17) 0.0135(14) -0.0122(14)
O2 0.0583(16) 0.0561(17) 0.0382(12) 0.0058(13) -0.0093(11) -0.0134(11)
N2 0.070(2) 0.0474(19) 0.0427(15) 0.0078(17) 0.0060(15) 0.0057(14)
O3 0.0514(14) 0.0541(16) 0.0316(11) 0.0030(12) 0.0005(10) -0.0003(11)
O4 0.0563(16) 0.072(2) 0.0436(14) -0.0031(15) -0.0063(12) 0.0022(13)
N4 0.0486(16) 0.0392(16) 0.0330(13) -0.0011(13) -0.0034(12) -0.0024(12)
O5 0.080(2) 0.0496(17) 0.0528(15) 0.0058(15) 0.0170(15) 0.0066(13)
O6 0.0599(16) 0.0485(15) 0.0349(11) -0.0025(13) -0.0010(11) -0.0004(11)
O7 0.0629(18) 0.0615(18) 0.0418(13) 0.0081(15) 0.0006(12) -0.0037(13)
O8 0.069(2) 0.089(3) 0.0432(14) 0.0054(19) 0.0003(14) 0.0121(15)
O10 0.089(2) 0.063(2) 0.0506(16) -0.0070(18) -0.0027(15) -0.0125(14)
O11 0.155(4) 0.079(3) 0.0542(19) -0.038(3) 0.001(2) 0.0003(19)
O12 0.095(2) 0.0532(18) 0.0456(14) 0.0106(17) 0.0009(15) -0.0029(13)
O13 0.0487(13) 0.0461(14) 0.0303(10) 0.0012(11) 0.0048(9) -0.0076(10)
O15 0.088(2) 0.061(2) 0.0441(15) 0.0092(18) -0.0116(15) -0.0127(14)
O16 0.0729(19) 0.0511(16) 0.0359(12) -0.0104(14) 0.0034(12) -0.0035(11)
N3 0.074(2) 0.047(2) 0.0483(17) 0.0061(17) -0.0004(17) -0.0070(15)
C1 0.073(3) 0.088(4) 0.073(3) 0.003(3) -0.005(3) -0.028(3)
C2 0.061(3) 0.067(3) 0.080(3) 0.002(2) -0.010(2) -0.020(3)
C3 0.065(3) 0.059(3) 0.073(3) 0.000(2) -0.009(2) -0.013(2)
C4 0.056(2) 0.061(3) 0.0420(18) 0.0031(19) -0.0073(17) -0.0116(18)
C5 0.053(2) 0.055(2) 0.0325(15) 0.0034(18) -0.0075(15) -0.0041(15)
C6 0.056(2) 0.048(2) 0.0300(15) 0.0004(17) -0.0030(14) 0.0001(15)
C7 0.063(2) 0.049(2) 0.0393(18) 0.0056(19) -0.0035(17) 0.0000(16)
C8 0.068(3) 0.047(2) 0.0449(19) 0.0023(19) -0.0018(18) -0.0041(17)
C9 0.073(3) 0.055(3) 0.057(2) 0.010(2) -0.002(2) -0.007(2)
O9 0.118(3) 0.070(2) 0.0481(16) -0.017(2) -0.0060(18) -0.0101(15)
C10 0.085(3) 0.044(2) 0.059(2) 0.002(2) 0.003(2) -0.0104(19)
C11 0.080(3) 0.065(3) 0.057(2) -0.010(3) 0.012(2) -0.023(2)
C12 0.078(3) 0.078(3) 0.043(2) -0.023(3) 0.002(2) -0.012(2)
C13 0.079(3) 0.052(3) 0.052(2) 0.000(2) -0.004(2) 0.0037(19)
C14 0.078(3) 0.068(3) 0.049(2) 0.005(3) -0.003(2) 0.008(2)
O14 0.0514(14) 0.0479(15) 0.0385(12) 0.0000(12) -0.0023(11) 0.0014(11)
C15 0.064(3) 0.067(3) 0.0382(17) 0.004(2) -0.0061(17) 0.0054(18)
C16 0.074(3) 0.089(4) 0.0358(18) -0.001(3) -0.0110(19) 0.003(2)
C17 0.053(2) 0.045(2) 0.0352(16) 0.0016(17) -0.0004(15) -0.0009(15)
C18 0.055(2) 0.052(2) 0.0388(17) -0.0004(18) -0.0041(16) 0.0000(16)
C19 0.059(2) 0.053(2) 0.0404(18) 0.0001(19) 0.0017(17) 0.0013(16)
C20 0.062(2) 0.054(2) 0.0406(18) 0.000(2) -0.0009(17) 0.0001(16)
C21 0.063(3) 0.066(3) 0.0433(19) -0.010(2) -0.0013(18) -0.0044(19)
C22 0.072(3) 0.076(4) 0.098(4) 0.005(3) -0.010(3) -0.027(3)
C23 0.118(5) 0.081(4) 0.055(3) -0.012(4) -0.002(3) 0.010(3)
C24 0.084(4) 0.104(5) 0.073(3) 0.044(4) -0.010(3) -0.026(3)
C25 0.068(3) 0.083(3) 0.0388(18) 0.006(3) 0.0031(18) 0.003(2)
C26 0.066(3) 0.072(3) 0.0412(19) 0.004(2) 0.0000(18) -0.0024(19)
C27 0.058(2) 0.058(3) 0.0424(19) -0.001(2) -0.0011(17) -0.0011(17)
C28 0.054(2) 0.063(3) 0.0402(18) 0.001(2) -0.0038(16) -0.0011(17)
C29 0.051(2) 0.055(2) 0.0436(18) -0.0037(18) 0.0014(16) -0.0022(17)
C30 0.053(2) 0.046(2) 0.0341(16) -0.0005(16) -0.0002(15) 0.0034(15)
C31 0.056(2) 0.048(2) 0.0349(16) 0.0026(18) 0.0032(15) 0.0024(15)
C32 0.083(3) 0.047(2) 0.0373(18) 0.008(2) 0.0131(18) 0.0039(16)
C33 0.081(3) 0.059(3) 0.075(3) -0.004(3) 0.025(3) 0.000(2)
C34 0.106(5) 0.056(3) 0.110(4) 0.004(3) 0.048(4) 0.014(3)
C35 0.127(6) 0.067(4) 0.177(8) -0.023(4) 0.057(6) 0.021(5)
C36 0.071(3) 0.075(3) 0.045(2) -0.001(2) 0.008(2) 0.016(2)
C37 0.056(2) 0.071(3) 0.054(2) -0.005(2) 0.0061(19) 0.016(2)
C38 0.056(2) 0.055(2) 0.0463(19) -0.0092(19) -0.0010(17) 0.0110(17)
C39 0.077(3) 0.056(3) 0.056(2) -0.003(2) -0.001(2) 0.012(2)
C40 0.055(2) 0.047(2) 0.0463(19) -0.0034(18) -0.0007(16) 0.0044(16)
C41 0.060(2) 0.043(2) 0.0423(18) -0.0059(17) -0.0047(16) 0.0055(15)
C42 0.062(2) 0.050(2) 0.054(2) -0.0110(19) -0.0075(19) 0.0042(18)
C43 0.073(3) 0.059(3) 0.045(2) -0.008(2) -0.0093(19) -0.0027(18)
C44 0.089(4) 0.109(5) 0.055(3) -0.020(4) -0.019(3) 0.002(3)
C45 0.070(3) 0.055(2) 0.0391(18) 0.001(2) -0.0010(18) -0.0059(17)
C46 0.081(3) 0.073(3) 0.043(2) 0.004(3) 0.002(2) -0.009(2)
C47 0.059(2) 0.045(2) 0.0414(17) -0.0008(18) 0.0039(17) 0.0034(16)
C48 0.220(11) 0.076(5) 0.089(4) 0.014(6) 0.040(6) 0.023(4)
C49 0.104(4) 0.093(4) 0.051(2) -0.007(4) -0.002(3) 0.002(3)
C50 0.099(4) 0.060(3) 0.056(3) -0.006(3) -0.006(3) -0.012(2)
C51 0.088(4) 0.061(3) 0.053(2) -0.002(3) -0.002(2) -0.011(2)
C52 0.095(4) 0.072(3) 0.055(3) -0.015(3) -0.002(3) -0.015(2)
C53 0.106(4) 0.066(3) 0.055(3) -0.020(3) 0.006(3) -0.010(2)
C54 0.083(3) 0.051(2) 0.0400(19) 0.002(2) -0.0001(19) -0.0061(17)
C55 0.092(4) 0.053(3) 0.045(2) -0.005(2) 0.008(2) -0.0047(18)
C56 0.087(3) 0.057(3) 0.046(2) -0.001(2) 0.004(2) -0.0104(19)
C57 0.098(4) 0.077(4) 0.086(4) -0.003(3) 0.036(3) -0.018(3)
C58 0.150(8) 0.078(5) 0.126(6) -0.007(5) 0.071(6) -0.032(4)
C59 0.197(12) 0.114(8) 0.285(16) -0.021(8) 0.164(13) -0.071(9)
C60 0.246(14) 0.120(8) 0.107(6) -0.008(8) 0.003(8) -0.065(6)
C61 0.105(4) 0.058(3) 0.048(2) 0.003(3) -0.004(2) -0.002(2)
C62 0.127(5) 0.070(4) 0.049(2) 0.005(3) 0.000(3) 0.001(2)
C63 0.097(4) 0.072(3) 0.055(2) 0.024(3) 0.003(3) -0.002(2)
C64 0.094(4) 0.123(6) 0.063(3) 0.033(4) -0.003(3) -0.003(3)
C65 0.086(4) 0.073(4) 0.064(3) 0.024(3) 0.001(3) -0.005(2)
C96 0.059(2) 0.056(2) 0.0342(16) -0.0100(19) 0.0056(16) -0.0061(16)
C66 0.104(4) 0.057(3) 0.046(2) 0.020(3) 0.001(2) -0.0034(19)
C67 0.135(6) 0.098(5) 0.051(3) 0.021(4) 0.009(3) -0.011(3)
C68 0.113(5) 0.121(6) 0.048(3) 0.046(4) 0.007(3) -0.006(3)
C69 0.110(5) 0.084(4) 0.045(2) 0.032(3) 0.006(3) -0.005(2)
C70 0.186(8) 0.066(4) 0.061(3) 0.046(5) 0.004(4) -0.008(3)
C71 0.094(4) 0.071(3) 0.053(2) 0.021(3) 0.011(2) -0.002(2)
C72 0.071(3) 0.053(2) 0.0439(19) 0.011(2) -0.0020(19) -0.0068(18)
C73 0.065(3) 0.068(3) 0.089(3) -0.001(2) -0.029(3) 0.013(3)
C74 0.064(3) 0.054(3) 0.061(2) -0.004(2) -0.020(2) 0.013(2)
C75 0.053(2) 0.048(2) 0.051(2) 0.0034(18) -0.0074(17) 0.0035(17)
C76 0.051(2) 0.0432(19) 0.0324(14) -0.0006(16) -0.0042(14) 0.0003(14)
C77 0.0493(19) 0.046(2) 0.0281(14) -0.0001(16) 0.0016(13) -0.0020(13)
C78 0.0445(18) 0.0450(19) 0.0286(14) 0.0022(15) 0.0012(13) -0.0054(13)
C79 0.055(2) 0.048(2) 0.0363(17) 0.0008(17) 0.0013(15) -0.0038(15)
C80 0.059(2) 0.051(2) 0.0346(17) 0.0019(18) 0.0029(15) -0.0082(15)
C81 0.053(2) 0.060(2) 0.0350(17) 0.0016(19) 0.0006(15) -0.0032(16)
C82 0.070(3) 0.071(3) 0.0349(17) 0.007(2) -0.0011(17) -0.0014(18)
C83 0.080(3) 0.071(3) 0.0361(18) 0.006(2) -0.0002(19) 0.0015(18)
C84 0.095(4) 0.063(3) 0.057(2) -0.010(3) -0.027(3) 0.004(2)
C85 0.0436(18) 0.0420(19) 0.0332(15) 0.0036(15) 0.0015(13) -0.0013(14)
C86 0.077(3) 0.068(3) 0.0376(18) -0.011(2) 0.0069(18) 0.0057(18)
C87 0.048(2) 0.067(3) 0.0407(18) -0.0082(19) 0.0052(16) -0.0133(18)
C88 0.046(2) 0.061(3) 0.0447(19) 0.0015(18) 0.0021(15) -0.0123(18)
C89 0.0437(19) 0.051(2) 0.0358(16) 0.0001(16) -0.0006(14) -0.0060(15)
C90 0.047(2) 0.055(2) 0.0407(17) 0.0056(17) -0.0026(15) -0.0024(16)
C91 0.043(2) 0.074(3) 0.0401(17) 0.0072(19) -0.0034(15) -0.0052(18)
C92 0.053(2) 0.082(3) 0.049(2) -0.011(2) -0.0058(18) -0.010(2)
C93 0.063(3) 0.071(3) 0.047(2) 0.014(2) -0.0145(19) -0.002(2)
C94 0.072(3) 0.069(3) 0.0388(18) 0.009(2) -0.0120(18) -0.0022(19)
C95 0.076(3) 0.088(4) 0.041(2) 0.009(3) 0.006(2) -0.020(2)

loop_
_atom_type_symbol
_atom_type_description
_atom_type_scat_dispersion_real
_atom_type_scat_dispersion_imag
_atom_type_scat_source
C C 0.0181 0.0091 'International Tables Vol C Tables 4.2.6.8 and 6.1.1.4'
H H 0.0000 0.0000 'International Tables Vol C Tables 4.2.6.8 and 6.1.1.4'
N N 0.0311 0.0180 'International Tables Vol C Tables 4.2.6.8 and 6.1.1.4'
O O 0.0492 0.0322 'International Tables Vol C Tables 4.2.6.8 and 6.1.1.4'

loop_
_geom_angle_atom_site_label_1
_geom_angle_atom_site_label_2
_geom_angle_atom_site_label_3
_geom_angle
C17 N1 C4 116.3(3)
C17 N1 H1A 121.9
C4 N1 H1A 121.9
C21 O1 H1B 109.5
C47 N2 C32 116.0(4)
C47 N2 H2A 122.0
C32 N2 H2A 122.0
C18 O3 C6 118.7(3)
C85 N4 C76 116.0(3)
C85 N4 H4A 122.0
C76 N4 H4A 122.0
C29 O6 C30 119.3(3)
C26 O8 H8A 109.5
C53 O10 C54 119.7(4)
C79 O13 C78 118.8(3)
C82 O15 H15A 109.5
C72 N3 C56 115.9(4)
C72 N3 H3A 122.1
C56 N3 H3A 122.1
C2 C1 H19 109.5
C2 C1 H18 109.5
H19 C1 H18 109.5
C2 C1 H1 109.5
H19 C1 H1 109.5
H18 C1 H1 109.5
C22 C2 C1 111.4(5)
C22 C2 C3 109.2(5)
C1 C2 C3 111.4(5)
C22 C2 H23 108.2
C1 C2 H23 108.2
C3 C2 H23 108.2
C4 C3 C2 116.7(5)
C4 C3 H17 108.1
C2 C3 H17 108.1
C4 C3 H24 108.1
C2 C3 H24 108.1
H17 C3 H24 107.3
N1 C4 C3 112.0(4)
N1 C4 C5 104.1(3)
C3 C4 C5 112.7(4)
N1 C4 H16 109.3
C3 C4 H16 109.3
C5 C4 H16 109.3
C15 C5 C6 112.6(4)
C15 C5 C4 110.9(3)
C6 C5 C4 105.6(3)
C15 C5 H25 109.2
C6 C5 H25 109.2
C4 C5 H25 109.2
O3 C6 C7 110.0(3)
O3 C6 C17 101.8(3)
C7 C6 C17 113.6(4)
O3 C6 C5 115.4(3)
C7 C6 C5 111.6(3)
C17 C6 C5 104.1(3)
C8 C7 C13 116.5(4)
C8 C7 C6 113.5(3)
C13 C7 C6 106.8(3)
C8 C7 H29 106.5
C13 C7 H29 106.5
C6 C7 H29 106.5
C9 C8 C7 124.6(5)
C9 C8 H7 117.7
C7 C8 H7 117.7
C8 C9 C24 125.2(5)
C8 C9 C10 120.5(5)
C24 C9 C10 114.3(4)
C50 O9 H9A 109.5
C9 C10 C11 116.4(4)
C9 C10 H33 108.2
C11 C10 H33 108.2
C9 C10 H6 108.2
C11 C10 H6 108.2
H33 C10 H6 107.3
C12 C11 C10 116.6(5)
C12 C11 H4 108.2
C10 C11 H4 108.2
C12 C11 H5 108.2
C10 C11 H5 108.2
H4 C11 H5 107.3
C11 C12 C21 116.9(4)
C11 C12 H3 108.1
C21 C12 H3 108.1
C11 C12 H2 108.1
C21 C12 H2 108.1
H3 C12 H2 107.3
C14 C13 C7 117.4(5)
C14 C13 H8 121.3
C7 C13 H8 121.3
C13 C14 C23 122.3(5)
C13 C14 C15 116.5(4)
C23 C14 C15 121.2(5)
C14 C15 C16 116.5(4)
C14 C15 C5 109.5(4)
C16 C15 C5 111.6(4)
C14 C15 H12 106.2
C16 C15 H12 106.2
C5 C15 H12 106.2
C15 C16 H9 109.5
C15 C16 H10 109.5
H9 C16 H10 109.5
C15 C16 H11 109.5
H9 C16 H11 109.5
H10 C16 H11 109.5
O2 C17 N1 125.4(4)
O2 C17 C6 124.9(3)
N1 C17 C6 109.6(3)
O4 C18 O3 123.3(3)
O4 C18 C19 123.2(4)
O3 C18 C19 113.5(3)
C20 C19 C18 121.6(4)
C20 C19 H13 119.2
C18 C19 H13 119.2
C19 C20 C21 126.6(4)
C19 C20 H14 116.7
C21 C20 H14 116.7
O1 C21 C20 113.6(4)
O1 C21 C12 107.9(4)
C20 C21 C12 110.3(4)
O1 C21 H15 108.3
C20 C21 H15 108.3
C12 C21 H15 108.3
C2 C22 H21 109.5
C2 C22 H20 109.5
H21 C22 H20 109.5
C2 C22 H22 109.5
H21 C22 H22 109.5
H20 C22 H22 109.5
C14 C23 H26 109.5
C14 C23 H27 109.5
H26 C23 H27 109.5
C14 C23 H28 109.5
H26 C23 H28 109.5
H27 C23 H28 109.5
C9 C24 H32 109.5
C9 C24 H31 109.5
H32 C24 H31 109.5
C9 C24 H30 109.5
H32 C24 H30 109.5
H31 C24 H30 109.5
C26 C25 C36 116.8(4)
C26 C25 H66 108.1
C36 C25 H66 108.1
C26 C25 H34 108.1
C36 C25 H34 108.1
H66 C25 H34 107.3
O8 C26 C27 113.9(4)
O8 C26 C25 107.9(4)
C27 C26 C25 111.9(4)
O8 C26 H51 107.6
C27 C26 H51 107.6
C25 C26 H51 107.6
C28 C27 C26 127.2(4)
C28 C27 H52 116.4
C26 C27 H52 116.4
C27 C28 C29 120.6(4)
C27 C28 H53 119.7
C29 C28 H53 119.7
O7 C29 O6 122.7(3)
O7 C29 C28 123.5(4)
O6 C29 C28 113.5(4)
O6 C30 C47 100.9(3)
O6 C30 C41 110.7(3)
C47 C30 C41 112.6(3)
O6 C30 C31 115.0(3)
C47 C30 C31 104.9(3)
C41 C30 C31 112.0(3)
C45 C31 C30 111.9(3)
C45 C31 C32 113.6(3)
C30 C31 C32 105.0(3)
C45 C31 H50 108.7
C30 C31 H50 108.7
C32 C31 H50 108.7
N2 C32 C33 111.1(4)
N2 C32 C31 104.2(3)
C33 C32 C31 112.8(4)
N2 C32 H62 109.6
C33 C32 H62 109.6
C31 C32 H62 109.6
C32 C33 C34 116.0(5)
C32 C33 H54 108.3
C34 C33 H54 108.3
C32 C33 H55 108.3
C34 C33 H55 108.3
H54 C33 H55 107.4
C48 C34 C35 113.6(7)
C48 C34 C33 111.0(6)
C35 C34 C33 109.2(7)
C48 C34 H58 107.6
C35 C34 H58 107.6
C33 C34 H58 107.6
C34 C35 H56 109.5
C34 C35 H57 109.5
H56 C35 H57 109.5
C34 C35 H35 109.5
H56 C35 H35 109.5
H57 C35 H35 109.5
C25 C36 C37 117.7(4)
C25 C36 H65 107.9
C37 C36 H65 107.9
C25 C36 H36 107.9
C37 C36 H36 107.9
H65 C36 H36 107.2
C38 C37 C36 117.5(4)
C38 C37 H37 107.9
C36 C37 H37 107.9
C38 C37 H64 107.9
C36 C37 H64 107.9
H37 C37 H64 107.2
C40 C38 C37 121.0(4)
C40 C38 C39 124.8(4)
C37 C38 C39 114.1(4)
C38 C39 H40 109.5
C38 C39 H39 109.5
H40 C39 H39 109.5
C38 C39 H38 109.5
H40 C39 H38 109.5
H39 C39 H38 109.5
C38 C40 C41 126.0(4)
C38 C40 H63 117.0
C41 C40 H63 117.0
C40 C41 C42 115.5(4)
C40 C41 C30 113.6(3)
C42 C41 C30 105.7(3)
C40 C41 H41 107.2
C42 C41 H41 107.2
C30 C41 H41 107.2
C43 C42 C41 118.2(4)
C43 C42 H42 120.9
C41 C42 H42 120.9
C42 C43 C45 116.1(4)
C42 C43 C44 122.5(5)
C45 C43 C44 121.4(4)
C43 C44 H43 109.5
C43 C44 H45 109.5
H43 C44 H45 109.5
C43 C44 H44 109.5
H43 C44 H44 109.5
H45 C44 H44 109.5
C43 C45 C31 109.4(4)
C43 C45 C46 116.3(4)
C31 C45 C46 110.9(4)
C43 C45 H49 106.5
C31 C45 H49 106.5
C46 C45 H49 106.5
C45 C46 H46 109.5
C45 C46 H47 109.5
H46 C46 H47 109.5
C45 C46 H48 109.5
H46 C46 H48 109.5
H47 C46 H48 109.5
O5 C47 N2 126.3(4)
O5 C47 C30 124.8(3)
N2 C47 C30 108.8(3)
C34 C48 H59 109.5
C34 C48 H61 109.5
H59 C48 H61 109.5
C34 C48 H60 109.5
H59 C48 H60 109.5
H61 C48 H60 109.5
C67 C49 C50 116.3(6)
C67 C49 H84 108.2
C50 C49 H84 108.2
C67 C49 H67 108.2
C50 C49 H67 108.2
H84 C49 H67 107.4
O9 C50 C51 109.0(4)
O9 C50 C49 114.2(5)
C51 C50 C49 111.5(5)
O9 C50 H93 107.3
C51 C50 H93 107.3
C49 C50 H93 107.3
C52 C51 C50 127.4(5)
C52 C51 H94 116.3
C50 C51 H94 116.3
C51 C52 C53 121.7(5)
C51 C52 H95 119.1
C53 C52 H95 119.1
O11 C53 O10 123.1(5)
O11 C53 C52 125.4(5)
O10 C53 C52 111.5(5)
O10 C54 C72 100.8(4)
O10 C54 C66 110.6(4)
C72 C54 C66 113.0(4)
O10 C54 C55 114.9(4)
C72 C54 C55 104.6(3)
C66 C54 C55 112.2(4)
C61 C55 C56 111.4(4)
C61 C55 C54 110.9(4)
C56 C55 C54 105.5(4)
C61 C55 H97 109.7
C56 C55 H97 109.7
C54 C55 H97 109.7
N3 C56 C57 112.1(5)
N3 C56 C55 104.7(3)
C57 C56 C55 111.4(5)
N3 C56 H98 109.5
C57 C56 H98 109.5
C55 C56 H98 109.5
C56 C57 C58 116.2(6)
C56 C57 H75 108.2
C58 C57 H75 108.2
C56 C57 H74 108.2
C58 C57 H74 108.2
H75 C57 H74 107.4
C59 C58 C60 117.5(10)
C59 C58 C57 107.5(8)
C60 C58 C57 109.5(8)
C59 C58 H71 107.3
C60 C58 H71 107.3
C57 C58 H71 107.3
C58 C59 H72 109.5
C58 C59 H73 109.5
H72 C59 H73 109.5
C58 C59 H68 109.5
H72 C59 H68 109.5
H73 C59 H68 109.5
C58 C60 H99 109.5
C58 C60 H69 109.5
H99 C60 H69 109.5
C58 C60 H70 109.5
H99 C60 H70 109.5
H69 C60 H70 109.5
C63 C61 C55 109.5(4)
C63 C61 C62 117.3(5)
C55 C61 C62 110.4(5)
C63 C61 H76 106.3
C55 C61 H76 106.3
C62 C61 H76 106.3
C61 C62 H79 109.5
C61 C62 H78 109.5
H79 C62 H78 109.5
C61 C62 H77 109.5
H79 C62 H77 109.5
H78 C62 H77 109.5
C65 C63 C64 123.0(6)
C65 C63 C61 116.2(6)
C64 C63 C61 120.8(5)
C63 C64 H81 109.5
C63 C64 H80 109.5
H81 C64 H80 109.5
C63 C64 H82 109.5
H81 C64 H82 109.5
H80 C64 H82 109.5
C63 C65 C66 117.5(6)
C63 C65 H96 121.2
C66 C65 H96 121.2
C87 C96 C86 116.3(4)
C87 C96 C77 108.2(3)
C86 C96 C77 110.8(4)
C87 C96 H96A 107.0
C86 C96 H96A 107.0
C77 C96 H96A 107.0
C65 C66 C71 115.8(5)
C65 C66 C54 107.4(4)
C71 C66 C54 112.4(4)
C65 C66 H83 106.9
C71 C66 H83 106.9
C54 C66 H83 106.9
C49 C67 C68 116.2(6)
C49 C67 H85 108.2
C68 C67 H85 108.2
C49 C67 H86 108.2
C68 C67 H86 108.2
H85 C67 H86 107.4
C69 C68 C67 118.7(7)
C69 C68 H92 107.6
C67 C68 H92 107.6
C69 C68 H91 107.6
C67 C68 H91 107.6
H92 C68 H91 107.1
C71 C69 C70 124.4(5)
C71 C69 C68 122.2(6)
C70 C69 C68 113.4(5)
C69 C70 H88 109.5
C69 C70 H87 109.5
H88 C70 H87 109.5
C69 C70 H89 109.5
H88 C70 H89 109.5
H87 C70 H89 109.5
C69 C71 C66 125.1(6)
C69 C71 H90 117.4
C66 C71 H90 117.4
O12 C72 N3 126.2(4)
O12 C72 C54 124.5(4)
N3 C72 C54 109.3(4)
C74 C73 H105 109.5
C74 C73 H104 109.5
H105 C73 H104 109.5
C74 C73 H100 109.5
H105 C73 H100 109.5
H104 C73 H100 109.5
C73 C74 C84 110.9(4)
C73 C74 C75 109.5(4)
C84 C74 C75 111.2(4)
C73 C74 H103 108.4
C84 C74 H103 108.4
C75 C74 H103 108.4
C76 C75 C74 116.7(4)
C76 C75 H128 108.1
C74 C75 H128 108.1
C76 C75 H129 108.1
C74 C75 H129 108.1
H128 C75 H129 107.3
N4 C76 C75 111.6(3)
N4 C76 C77 104.3(3)
C75 C76 C77 112.4(3)
N4 C76 H106 109.4
C75 C76 H106 109.4
C77 C76 H106 109.4
C78 C77 C96 111.6(3)
C78 C77 C76 105.7(3)
C96 C77 C76 112.9(3)
C78 C77 H127 108.9
C96 C77 H127 108.9
C76 C77 H127 108.9
O13 C78 C85 102.0(3)
O13 C78 C89 109.5(3)
C85 C78 C89 111.9(3)
O13 C78 C77 114.4(3)
C85 C78 C77 105.3(3)
C89 C78 C77 113.2(3)
O16 C79 O13 123.0(3)
O16 C79 C80 124.0(4)
O13 C79 C80 113.0(3)
C81 C80 C79 119.1(4)
C81 C80 H119 120.5
C79 C80 H119 120.5
C80 C81 C82 126.2(4)
C80 C81 H118 116.9
C82 C81 H118 116.9
O15 C82 C81 114.4(4)
O15 C82 C83 108.8(4)
C81 C82 C83 110.4(4)
O15 C82 H120 107.7
C81 C82 H120 107.7
C83 C82 H120 107.7
C94 C83 C82 116.6(4)
C94 C83 H121 108.2
C82 C83 H121 108.2
C94 C83 H101 108.2
C82 C83 H101 108.2
H121 C83 H101 107.3
C74 C84 H102 109.5
C74 C84 H130 109.5
H102 C84 H130 109.5
C74 C84 H131 109.5
H102 C84 H131 109.5
H130 C84 H131 109.5
O14 C85 N4 126.1(4)
O14 C85 C78 125.4(3)
N4 C85 C78 108.5(3)
C96 C86 H108 109.5
C96 C86 H107 109.5
H108 C86 H107 109.5
C96 C86 H109 109.5
H108 C86 H109 109.5
H107 C86 H109 109.5
C88 C87 C95 122.0(5)
C88 C87 C96 117.0(4)
C95 C87 C96 120.9(4)
C87 C88 C89 117.9(4)
C87 C88 H110 121.0
C89 C88 H110 121.0
C90 C89 C88 116.6(4)
C90 C89 C78 113.1(3)
C88 C89 C78 107.2(3)
C90 C89 H123 106.4
C88 C89 H123 106.4
C78 C89 H123 106.4
C91 C90 C89 126.0(4)
C91 C90 H122 117.0
C89 C90 H122 117.0
C90 C91 C92 125.9(4)
C90 C91 C93 118.7(4)
C92 C91 C93 115.3(4)
C91 C92 H111 109.5
C91 C92 H113 109.5
H111 C92 H113 109.5
C91 C92 H112 109.5
H111 C92 H112 109.5
H113 C92 H112 109.5
C91 C93 C94 116.9(4)
C91 C93 H114 108.1
C94 C93 H114 108.1
C91 C93 H115 108.1
C94 C93 H115 108.1
H114 C93 H115 107.3
C83 C94 C93 117.8(4)
C83 C94 H117 107.8
C93 C94 H117 107.8
C83 C94 H116 107.8
C93 C94 H116 107.8
H117 C94 H116 107.2
C87 C95 H124 109.5
C87 C95 H126 109.5
H124 C95 H126 109.5
C87 C95 H125 109.5
H124 C95 H125 109.5
H126 C95 H125 109.5

loop_
_geom_bond_atom_site_label_1
_geom_bond_atom_site_label_2
_geom_bond_distance
N1 C17 1.313(5)
N1 C4 1.456(5)
N1 H1A 0.88
O1 C21 1.422(6)
O1 H1B 0.84
O2 C17 1.241(5)
N2 C47 1.324(5)
N2 C32 1.455(6)
N2 H2A 0.88
O3 C18 1.343(5)
O3 C6 1.458(4)
O4 C18 1.219(5)
N4 C85 1.333(5)
N4 C76 1.462(5)
N4 H4A 0.88
O5 C47 1.236(5)
O6 C29 1.339(5)
O6 C30 1.454(5)
O7 C29 1.223(5)
O8 C26 1.422(6)
O8 H8A 0.84
O10 C53 1.354(7)
O10 C54 1.460(6)
O11 C53 1.213(7)
O12 C72 1.245(6)
O13 C79 1.349(5)
O13 C78 1.459(4)
O15 C82 1.413(6)
O15 H15A 0.84
O16 C79 1.217(5)
N3 C72 1.325(6)
N3 C56 1.455(6)
N3 H3A 0.88
C1 C2 1.515(9)
C1 H19 0.98
C1 H18 0.98
C1 H1 0.98
C2 C22 1.496(9)
C2 C3 1.554(7)
C2 H23 1.0
C3 C4 1.514(7)
C3 H17 0.99
C3 H24 0.99
C4 C5 1.560(6)
C4 H16 1.0
C5 C15 1.546(6)
C5 C6 1.554(5)
C5 H25 1.0
C6 C7 1.540(6)
C6 C17 1.544(6)
C7 C8 1.509(6)
C7 C13 1.515(6)
C7 H29 1.0
C8 C9 1.345(7)
C8 H7 0.95
C9 C24 1.509(8)
C9 C10 1.526(7)
O9 C50 1.426(7)
O9 H9A 0.84
C10 C11 1.552(7)
C10 H33 0.99
C10 H6 0.99
C11 C12 1.516(9)
C11 H4 0.99
C11 H5 0.99
C12 C21 1.537(7)
C12 H3 0.99
C12 H2 0.99
C13 C14 1.343(7)
C13 H8 0.95
C14 C23 1.509(7)
C14 C15 1.519(8)
O14 C85 1.228(4)
C15 C16 1.533(6)
C15 H12 1.0
C16 H9 0.98
C16 H10 0.98
C16 H11 0.98
C18 C19 1.470(5)
C19 C20 1.325(6)
C19 H13 0.95
C20 C21 1.486(6)
C20 H14 0.95
C21 H15 1.0
C22 H21 0.98
C22 H20 0.98
C22 H22 0.98
C23 H26 0.98
C23 H27 0.98
C23 H28 0.98
C24 H32 0.98
C24 H31 0.98
C24 H30 0.98
C25 C26 1.523(7)
C25 C36 1.538(8)
C25 H66 0.99
C25 H34 0.99
C26 C27 1.480(6)
C26 H51 1.0
C27 C28 1.333(6)
C27 H52 0.95
C28 C29 1.464(5)
C28 H53 0.95
C30 C47 1.535(6)
C30 C41 1.553(6)
C30 C31 1.553(5)
C31 C45 1.543(6)
C31 C32 1.554(6)
C31 H50 1.0
C32 C33 1.502(8)
C32 H62 1.0
C33 C34 1.545(8)
C33 H54 0.99
C33 H55 0.99
C34 C48 1.499(11)
C34 C35 1.528(12)
C34 H58 1.0
C35 H56 0.98
C35 H57 0.98
C35 H35 0.98
C36 C37 1.541(7)
C36 H65 0.99
C36 H36 0.99
C37 C38 1.507(6)
C37 H37 0.99
C37 H64 0.99
C38 C40 1.342(6)
C38 C39 1.509(7)
C39 H40 0.98
C39 H39 0.98
C39 H38 0.98
C40 C41 1.497(6)
C40 H63 0.95
C41 C42 1.524(6)
C41 H41 1.0
C42 C43 1.324(7)
C42 H42 0.95
C43 C45 1.518(7)
C43 C44 1.520(7)
C44 H43 0.98
C44 H45 0.98
C44 H44 0.98
C45 C46 1.544(6)
C45 H49 1.0
C46 H46 0.98
C46 H47 0.98
C46 H48 0.98
C48 H59 0.98
C48 H61 0.98
C48 H60 0.98
C49 C67 1.507(10)
C49 C50 1.525(9)
C49 H84 0.99
C49 H67 0.99
C50 C51 1.487(7)
C50 H93 1.0
C51 C52 1.316(8)
C51 H94 0.95
C52 C53 1.465(7)
C52 H95 0.95
C54 C72 1.536(7)
C54 C66 1.547(7)
C54 C55 1.555(6)
C55 C61 1.548(8)
C55 C56 1.550(7)
C55 H97 1.0
C56 C57 1.506(8)
C56 H98 1.0
C57 C58 1.565(9)
C57 H75 0.99
C57 H74 0.99
C58 C59 1.529(14)
C58 C60 1.561(16)
C58 H71 1.0
C59 H72 0.98
C59 H73 0.98
C59 H68 0.98
C60 H99 0.98
C60 H69 0.98
C60 H70 0.98
C61 C63 1.499(9)
C61 C62 1.550(7)
C61 H76 1.0
C62 H79 0.98
C62 H78 0.98
C62 H77 0.98
C63 C65 1.331(8)
C63 C64 1.492(9)
C64 H81 0.98
C64 H80 0.98
C64 H82 0.98
C65 C66 1.518(9)
C65 H96 0.95
C96 C87 1.514(7)
C96 C86 1.536(6)
C96 C77 1.553(5)
C96 H96A 1.0
C66 C71 1.519(7)
C66 H83 1.0
C67 C68 1.570(11)
C67 H85 0.99
C67 H86 0.99
C68 C69 1.493(7)
C68 H92 0.99
C68 H91 0.99
C69 C71 1.344(8)
C69 C70 1.483(10)
C70 H88 0.98
C70 H87 0.98
C70 H89 0.98
C71 H90 0.95
C73 C74 1.508(8)
C73 H105 0.98
C73 H104 0.98
C73 H100 0.98
C74 C84 1.515(8)
C74 C75 1.535(6)
C74 H103 1.0
C75 C76 1.532(6)
C75 H128 0.99
C75 H129 0.99
C76 C77 1.554(5)
C76 H106 1.0
C77 C78 1.547(5)
C77 H127 1.0
C78 C85 1.540(5)
C78 C89 1.547(5)
C79 C80 1.477(5)
C80 C81 1.315(6)
C80 H119 0.95
C81 C82 1.502(5)
C81 H118 0.95
C82 C83 1.533(7)
C82 H120 1.0
C83 C94 1.511(7)
C83 H121 0.99
C83 H101 0.99
C84 H102 0.98
C84 H130 0.98
C84 H131 0.98
C86 H108 0.98
C86 H107 0.98
C86 H109 0.98
C87 C88 1.332(6)
C87 C95 1.508(5)
C88 C89 1.516(5)
C88 H110 0.95
C89 C90 1.502(5)
C89 H123 1.0
C90 C91 1.350(6)
C90 H122 0.95
C91 C92 1.484(7)
C91 C93 1.531(6)
C92 H111 0.98
C92 H113 0.98
C92 H112 0.98
C93 C94 1.561(6)
C93 H114 0.99
C93 H115 0.99
C94 H117 0.99
C94 H116 0.99
C95 H124 0.98
C95 H126 0.98
C95 H125 0.98

loop_
_geom_hbond_atom_site_label_D
_geom_hbond_atom_site_label_H
_geom_hbond_atom_site_label_A
_geom_hbond_site_symmetry_A
_geom_hbond_distance_DH
_geom_hbond_distance_HA
_geom_hbond_distance_DA
_geom_hbond_angle_DHA
N1 H1A O14 2_556 0.88 1.99 2.838(5) 161.7
O1 H1B O16 . 0.84 1.98 2.813(5) 171.1
N2 H2A O12 4_665 0.88 1.99 2.842(5) 162.9
N4 H4A O2 2_456 0.88 2.18 3.024(4) 159.5
O8 H8A O4 1_556 0.84 2.00 2.833(5) 173.2
O15 H15A O7 . 0.84 1.94 2.782(5) 175.7
N3 H3A O5 4_665 0.88 2.01 2.870(5) 165.8
C7 H29 O4 . 1.00 2.49 3.070(6) 116.6
O9 H9A O2 . 0.84 1.91 2.747(4) 172.9
C19 H13 O16 . 0.95 2.53 3.273(5) 135.3
C28 H53 O4 1_556 0.95 2.33 3.154(5) 144.4
C41 H41 O7 . 1.00 2.51 3.076(6) 115.4
C66 H83 O11 . 1.00 2.58 3.159(8) 116.7
C80 H119 O7 . 0.95 2.45 3.220(5) 138.7
C89 H123 O16 . 1.00 2.47 3.089(5) 119.7

loop_
_geom_torsion_atom_site_label_1
_geom_torsion_atom_site_label_2
_geom_torsion_atom_site_label_3
_geom_torsion_atom_site_label_4
_geom_torsion
C22 C2 C3 C4 174.2(5)
C1 C2 C3 C4 -62.3(6)
C17 N1 C4 C3 -117.2(4)
C17 N1 C4 C5 4.8(5)
C2 C3 C4 N1 -65.1(5)
C2 C3 C4 C5 177.9(4)
N1 C4 C5 C15 117.1(4)
C3 C4 C5 C15 -121.3(4)
N1 C4 C5 C6 -5.2(5)
C3 C4 C5 C6 116.4(4)
C18 O3 C6 C7 52.8(4)
C18 O3 C6 C17 173.5(3)
C18 O3 C6 C5 -74.5(4)
C15 C5 C6 O3 132.2(4)
C4 C5 C6 O3 -106.6(4)
C15 C5 C6 C7 5.7(5)
C4 C5 C6 C7 126.9(4)
C15 C5 C6 C17 -117.2(4)
C4 C5 C6 C17 4.0(4)
O3 C6 C7 C8 47.0(5)
C17 C6 C7 C8 -66.3(5)
C5 C6 C7 C8 176.4(4)
O3 C6 C7 C13 176.7(3)
C17 C6 C7 C13 63.4(4)
C5 C6 C7 C13 -53.9(5)
C13 C7 C8 C9 116.0(5)
C6 C7 C8 C9 -119.3(5)
C7 C8 C9 C24 -2.5(8)
C7 C8 C9 C10 178.2(4)
C8 C9 C10 C11 -123.5(6)
C24 C9 C10 C11 57.1(7)
C9 C10 C11 C12 93.0(6)
C10 C11 C12 C21 -102.1(5)
C8 C7 C13 C14 -177.1(5)
C6 C7 C13 C14 54.9(6)
C7 C13 C14 C23 178.7(5)
C7 C13 C14 C15 -2.0(7)
C13 C14 C15 C16 -177.1(5)
C23 C14 C15 C16 2.2(8)
C13 C14 C15 C5 -49.4(6)
C23 C14 C15 C5 129.9(5)
C6 C5 C15 C14 45.0(5)
C4 C5 C15 C14 -73.1(5)
C6 C5 C15 C16 175.4(4)
C4 C5 C15 C16 57.3(5)
C4 N1 C17 O2 175.0(4)
C4 N1 C17 C6 -2.3(5)
O3 C6 C17 O2 -58.4(5)
C7 C6 C17 O2 59.7(5)
C5 C6 C17 O2 -178.7(4)
O3 C6 C17 N1 118.9(3)
C7 C6 C17 N1 -122.9(4)
C5 C6 C17 N1 -1.4(4)
C6 O3 C18 O4 32.5(6)
C6 O3 C18 C19 -144.2(4)
O4 C18 C19 C20 -156.6(5)
O3 C18 C19 C20 20.1(6)
C18 C19 C20 C21 165.8(5)
C19 C20 C21 O1 -0.1(7)
C19 C20 C21 C12 -121.3(5)
C11 C12 C21 O1 -61.1(5)
C11 C12 C21 C20 63.4(6)
C36 C25 C26 O8 -57.9(5)
C36 C25 C26 C27 68.2(6)
O8 C26 C27 C28 -2.4(7)
C25 C26 C27 C28 -125.1(6)
C26 C27 C28 C29 165.3(5)
C30 O6 C29 O7 32.9(6)
C30 O6 C29 C28 -141.9(4)
C27 C28 C29 O7 -155.8(5)
C27 C28 C29 O6 19.0(6)
C29 O6 C30 C47 171.2(3)
C29 O6 C30 C41 51.8(4)
C29 O6 C30 C31 -76.5(4)
O6 C30 C31 C45 133.9(4)
C47 C30 C31 C45 -116.1(4)
C41 C30 C31 C45 6.4(5)
O6 C30 C31 C32 -102.4(4)
C47 C30 C31 C32 7.6(4)
C41 C30 C31 C32 130.1(4)
C47 N2 C32 C33 -111.6(5)
C47 N2 C32 C31 10.1(5)
C45 C31 C32 N2 112.4(4)
C30 C31 C32 N2 -10.2(5)
C45 C31 C32 C33 -127.1(4)
C30 C31 C32 C33 110.3(4)
N2 C32 C33 C34 -64.8(6)
C31 C32 C33 C34 178.7(4)
C32 C33 C34 C48 -67.8(8)
C32 C33 C34 C35 166.2(5)
C26 C25 C36 C37 -98.7(5)
C25 C36 C37 C38 83.3(6)
C36 C37 C38 C40 -124.7(5)
C36 C37 C38 C39 58.3(6)
C37 C38 C40 C41 -178.6(4)
C39 C38 C40 C41 -2.0(7)
C38 C40 C41 C42 121.7(5)
C38 C40 C41 C30 -116.0(5)
O6 C30 C41 C40 48.6(5)
C47 C30 C41 C40 -63.5(4)
C31 C30 C41 C40 178.5(3)
O6 C30 C41 C42 176.2(3)
C47 C30 C41 C42 64.1(4)
C31 C30 C41 C42 -53.9(4)
C40 C41 C42 C43 -179.9(4)
C30 C41 C42 C43 53.7(5)
C41 C42 C43 C45 -0.2(7)
C41 C42 C43 C44 -179.9(5)
C42 C43 C45 C31 -51.8(6)
C44 C43 C45 C31 127.9(5)
C42 C43 C45 C46 -178.4(5)
C44 C43 C45 C46 1.3(7)
C30 C31 C45 C43 45.7(5)
C32 C31 C45 C43 -73.0(5)
C30 C31 C45 C46 175.3(4)
C32 C31 C45 C46 56.6(5)
C32 N2 C47 O5 173.8(5)
C32 N2 C47 C30 -5.3(5)
O6 C30 C47 O5 -61.2(5)
C41 C30 C47 O5 56.9(5)
C31 C30 C47 O5 179.0(4)
O6 C30 C47 N2 117.9(4)
C41 C30 C47 N2 -124.0(4)
C31 C30 C47 N2 -2.0(5)
C67 C49 C50 O9 -61.2(7)
C67 C49 C50 C51 62.9(7)
O9 C50 C51 C52 0.1(9)
C49 C50 C51 C52 -126.8(7)
C50 C51 C52 C53 169.0(6)
C54 O10 C53 O11 35.0(9)
C54 O10 C53 C52 -142.7(5)
C51 C52 C53 O11 -158.7(7)
C51 C52 C53 O10 18.9(9)
C53 O10 C54 C72 173.6(4)
C53 O10 C54 C66 53.8(6)
C53 O10 C54 C55 -74.6(6)
O10 C54 C55 C61 129.8(5)
C72 C54 C55 C61 -120.6(5)
C66 C54 C55 C61 2.3(6)
O10 C54 C55 C56 -109.5(5)
C72 C54 C55 C56 0.1(6)
C66 C54 C55 C56 123.0(5)
C72 N3 C56 C57 -120.9(5)
C72 N3 C56 C55 0.1(6)
C61 C55 C56 N3 120.3(5)
C54 C55 C56 N3 -0.1(6)
C61 C55 C56 C57 -118.3(5)
C54 C55 C56 C57 121.3(5)
N3 C56 C57 C58 -62.9(8)
C55 C56 C57 C58 -179.9(6)
C56 C57 C58 C59 172.1(9)
C56 C57 C58 C60 -59.3(9)
C56 C55 C61 C63 -68.3(5)
C54 C55 C61 C63 48.8(6)
C56 C55 C61 C62 62.3(6)
C54 C55 C61 C62 179.5(5)
C55 C61 C63 C65 -53.0(7)
C62 C61 C63 C65 -179.9(5)
C55 C61 C63 C64 127.2(6)
C62 C61 C63 C64 0.4(8)
C64 C63 C65 C66 180.0(6)
C61 C63 C65 C66 0.3(8)
C63 C65 C66 C71 179.1(5)
C63 C65 C66 C54 52.6(7)
O10 C54 C66 C65 179.3(4)
C72 C54 C66 C65 67.1(5)
C55 C54 C66 C65 -50.9(6)
O10 C54 C66 C71 50.9(6)
C72 C54 C66 C71 -61.3(6)
C55 C54 C66 C71 -179.4(5)
C50 C49 C67 C68 -98.5(7)
C49 C67 C68 C69 90.4(8)
C67 C68 C69 C71 -126.9(8)
C67 C68 C69 C70 53.8(9)
C70 C69 C71 C66 -5.1(11)
C68 C69 C71 C66 175.7(6)
C65 C66 C71 C69 119.7(7)
C54 C66 C71 C69 -116.4(7)
C56 N3 C72 O12 179.4(5)
C56 N3 C72 C54 0.0(6)
O10 C54 C72 O12 -60.0(6)
C66 C54 C72 O12 58.0(6)
C55 C54 C72 O12 -179.5(5)
O10 C54 C72 N3 119.4(4)
C66 C54 C72 N3 -122.5(4)
C55 C54 C72 N3 -0.1(6)
C73 C74 C75 C76 169.1(4)
C84 C74 C75 C76 -67.9(5)
C85 N4 C76 C75 -116.7(4)
C85 N4 C76 C77 4.9(4)
C74 C75 C76 N4 -64.7(4)
C74 C75 C76 C77 178.4(3)
C87 C96 C77 C78 50.1(4)
C86 C96 C77 C78 178.8(3)
C87 C96 C77 C76 -68.7(4)
C86 C96 C77 C76 59.9(5)
N4 C76 C77 C78 -1.8(4)
C75 C76 C77 C78 119.3(3)
N4 C76 C77 C96 120.4(3)
C75 C76 C77 C96 -118.4(4)
C79 O13 C78 C85 169.7(3)
C79 O13 C78 C89 51.1(4)
C79 O13 C78 C77 -77.2(4)
C96 C77 C78 O13 124.8(3)
C76 C77 C78 O13 -112.2(3)
C96 C77 C78 C85 -124.2(3)
C76 C77 C78 C85 -1.1(4)
C96 C77 C78 C89 -1.7(4)
C76 C77 C78 C89 121.4(3)
C78 O13 C79 O16 36.6(6)
C78 O13 C79 C80 -142.1(3)
O16 C79 C80 C81 -159.1(4)
O13 C79 C80 C81 19.6(6)
C79 C80 C81 C82 167.0(4)
C80 C81 C82 O15 -10.3(7)
C80 C81 C82 C83 -133.5(5)
O15 C82 C83 C94 -54.8(5)
C81 C82 C83 C94 71.6(5)
C76 N4 C85 O14 173.0(4)
C76 N4 C85 C78 -5.8(4)
O13 C78 C85 O14 -55.1(4)
C89 C78 C85 O14 61.8(4)
C77 C78 C85 O14 -174.8(4)
O13 C78 C85 N4 123.7(3)
C89 C78 C85 N4 -119.3(3)
C77 C78 C85 N4 4.1(4)
C86 C96 C87 C88 -176.2(4)
C77 C96 C87 C88 -50.8(5)
C86 C96 C87 C95 5.2(6)
C77 C96 C87 C95 130.6(4)
C95 C87 C88 C89 176.2(4)
C96 C87 C88 C89 -2.4(6)
C87 C88 C89 C90 -179.1(4)
C87 C88 C89 C78 53.0(5)
O13 C78 C89 C90 53.3(4)
C85 C78 C89 C90 -59.0(4)
C77 C78 C89 C90 -177.8(3)
O13 C78 C89 C88 -176.8(3)
C85 C78 C89 C88 70.9(4)
C77 C78 C89 C88 -47.8(4)
C88 C89 C90 C91 118.3(5)
C78 C89 C90 C91 -116.7(4)
C89 C90 C91 C92 -3.8(7)
C89 C90 C91 C93 178.6(4)
C90 C91 C93 C94 -128.4(5)
C92 C91 C93 C94 53.8(6)
C82 C83 C94 C93 -97.3(5)
C91 C93 C94 C83 82.0(6)

loop_
_platon_squeeze_void_nr
_platon_squeeze_void_average_x
_platon_squeeze_void_average_y
_platon_squeeze_void_average_z
_platon_squeeze_void_volume
_platon_squeeze_void_count_electrons
_platon_squeeze_void_content
1 0.000 0.000 -0.132 144 10 ' '
2 0.500 0.000 0.358 337 65 ' '
3 0.500 0.500 0.131 144 9 ' '
4 0.000 0.500 -0.358 337 65 ' '
